data_7013946
loop_
_publ_author_name
'Solntsev, Pavlo V.'
'Sieler, Joachim'
'Krautscheid, Harald'
'Domasevitch, Konstantin V.'

_publ_section_title
;
 Fused pyridazines: rigid multidentates for designing and fine-tuning
 the structure of hybrid organic/inorganic frameworks.
;
_journal_issue 8
_journal_name_full 'Dalton transactions (Cambridge, England : 2003)'
_journal_page_first 1153
_journal_page_last 1158
_journal_paper_doi 10.1039/b316561b
_journal_year 2004
_chemical_formula_sum 'C16 H18 Cu4 I4 N6'
_chemical_formula_weight 1056.12
_chemical_name_common
;
Copper(i) Bromide 4:1 Complex with 1,2,3,6,7,8-Hexahydro-
cinnolino(5,4,3-cde)cinnoline, acetonitrile solvate
;
_chemical_name_systematic
;
Copper(I) Bromide 4:1 Complex with
1,2,3,6,7,8-Hexahydro-cinnolino[5,4,3-cde]cinnoline,
acetonitrile solvate
;
_space_group_IT_number 2
_symmetry_cell_setting triclinic
_symmetry_space_group_name_Hall '-P 1'
_symmetry_space_group_name_H-M 'P -1'
_atom_sites_solution_hydrogens geom
_atom_sites_solution_primary direct
_atom_sites_solution_secondary difmap
_audit_creation_method SHELXL-97
_cell_angle_alpha 104.415(2)
_cell_angle_beta 104.170(2)
_cell_angle_gamma 96.141(2)
_cell_formula_units_Z 1
_cell_length_a 7.6797(9)
_cell_length_b 7.7125(9)
_cell_length_c 11.3151(10)
_cell_measurement_temperature 223(2)
_cell_volume 619.20(12)
_computing_structure_refinement 'SHELXL-97 (Sheldrick, 1997)'
_computing_structure_solution 'SHELXS-97 (Sheldrick, 1990)'
_diffrn_ambient_temperature 223(2)
_diffrn_measured_fraction_theta_full 0.896
_diffrn_measured_fraction_theta_max 0.896
_diffrn_measurement_device_type 'Siemens SMART CCD'
_diffrn_measurement_method 'omega scans'
_diffrn_radiation_monochromator graphite
_diffrn_radiation_source 'fine-focus sealed tube'
_diffrn_radiation_type MoK\a
_diffrn_radiation_wavelength 0.71073
_diffrn_reflns_av_R_equivalents 0.0309
_diffrn_reflns_av_sigmaI/netI 0.0250
_diffrn_reflns_limit_h_max 10
_diffrn_reflns_limit_h_min -9
_diffrn_reflns_limit_k_max 7
_diffrn_reflns_limit_k_min -10
_diffrn_reflns_limit_l_max 15
_diffrn_reflns_limit_l_min -14
_diffrn_reflns_number 3844
_diffrn_reflns_theta_full 28.61
_diffrn_reflns_theta_max 28.61
_diffrn_reflns_theta_min 2.77
_exptl_absorpt_coefficient_mu 8.390
_exptl_absorpt_correction_T_max 0.3135
_exptl_absorpt_correction_T_min 0.2282
_exptl_crystal_colour brown
_exptl_crystal_density_diffrn 2.832
_exptl_crystal_density_method 'not measured'
_exptl_crystal_description needle
_exptl_crystal_F_000 484
_exptl_crystal_size_max 0.25
_exptl_crystal_size_mid 0.25
_exptl_crystal_size_min 0.18
_refine_diff_density_max 1.507
_refine_diff_density_min -1.940
_refine_diff_density_rms 0.295
_refine_ls_extinction_coef 0.0139(15)
_refine_ls_extinction_expression Fc^*^=kFc[1+0.001xFc^2^\l^3^/sin(2\q)]^-1/4^
_refine_ls_extinction_method SHELXL
_refine_ls_goodness_of_fit_ref 1.084
_refine_ls_hydrogen_treatment mixed
_refine_ls_matrix_type full
_refine_ls_number_parameters 137
_refine_ls_number_reflns 2851
_refine_ls_number_restraints 0
_refine_ls_restrained_S_all 1.084
_refine_ls_R_factor_all 0.0506
_refine_ls_R_factor_gt 0.0477
_refine_ls_shift/su_max 0.001
_refine_ls_shift/su_mean 0.000
_refine_ls_structure_factor_coef Fsqd
_refine_ls_weighting_details 'w=1/[\s^2^(Fo^2^)+(0.0974P)^2^+2.0363P] where P=(Fo^2^+2Fc^2^)/3'
_refine_ls_weighting_scheme calc
_refine_ls_wR_factor_gt 0.1327
_refine_ls_wR_factor_ref 0.1357
_reflns_number_gt 2668
_reflns_number_total 2851
_reflns_threshold_expression >2sigma(I)
_cod_data_source_file b316561b.txt
_cod_data_source_block c1554
_cod_depositor_comments
;
The following automatic conversions were performed:
'_symmetry_cell_setting' value 'Triclinic' changed to 'triclinic'
according to '/home/saulius/struct/CIF-dictionaries/cif_core.dic'
dictionary named 'cif_core.dic' version 2.4.1 from 2010-06-29.

Automatic conversion script
Id: cif_fix_enum 1527 2010-12-29 10:47:43Z saulius 

The following automatic conversions were performed:

'_refine_ls_weighting_scheme' value 'calc
w=1/[\s^2^(Fo^2^)+(0.0974P)^2^+2.0363P] where P=(Fo^2^+2Fc^2^)/3' was
changed to 'calc'. New tag '_refine_ls_weighting_details' was
created. The value of the new tag was set to
'w=1/[\s^2^(Fo^2^)+(0.0974P)^2^+2.0363P] where P=(Fo^2^+2Fc^2^)/3'.

Automatic conversion script
Id: cif_fix_values 3143 2015-03-26 13:38:13Z robertas 
;
_cod_original_sg_symbol_H-M P-1
_cod_database_code 7013946

loop_
_symmetry_equiv_pos_as_xyz
'x, y, z'
'-x, -y, -z'

loop_
_atom_site_label
_atom_site_type_symbol
_atom_site_fract_x
_atom_site_fract_y
_atom_site_fract_z
_atom_site_U_iso_or_equiv
_atom_site_adp_type
_atom_site_occupancy
_atom_site_calc_flag
_atom_site_refinement_flags
_atom_site_disorder_assembly
_atom_site_disorder_group
I1 I 0.23093(6) 0.95772(6) 0.19035(4) 0.02740(18) Uani 1 d . . .
I2 I 0.28927(5) 1.17140(5) 0.57378(4) 0.02449(18) Uani 1 d . . .
Cu1 Cu 0.37056(11) 0.70744(11) 0.29034(7) 0.0265(2) Uani 1 d . . .
Cu2 Cu 0.48616(11) 1.08553(11) 0.41045(7) 0.0258(2) Uani 1 d . . .
N1 N 0.2228(7) 0.6252(6) 0.4031(5) 0.0183(9) Uani 1 d . . .
N2 N 0.2925(7) 0.7058(6) 0.5332(5) 0.0192(9) Uani 1 d . . .
N3 N 0.3628(8) 0.5016(8) 0.1370(5) 0.0284(11) Uani 1 d . . .
C1 C 0.0694(8) 0.5084(7) 0.3560(5) 0.0186(10) Uani 1 d . . .
C2 C -0.0325(8) 0.4596(7) 0.4355(5) 0.0178(10) Uani 1 d . . .
C3 C -0.1977(8) 0.3328(7) 0.3897(5) 0.0178(10) Uani 1 d . . .
C4 C -0.2673(9) 0.2380(10) 0.2499(6) 0.0294(14) Uani 1 d . . .
H4A H -0.3979 0.2055 0.2258 0.080 Uiso 1 d R . .
H4B H -0.2180 0.1285 0.2309 0.080 Uiso 1 d R . .
C5 C -0.2104(8) 0.3629(10) 0.1754(6) 0.0281(14) Uani 1 d . . .
H5A H -0.2687 0.4673 0.1893 0.080 Uiso 1 d R . .
H5B H -0.2516 0.2995 0.0862 0.080 Uiso 1 d R . .
C6 C -0.0040(8) 0.4265(8) 0.2145(5) 0.0226(12) Uani 1 d . . .
H6A H 0.0535 0.3248 0.1880 0.080 Uiso 1 d R . .
H6B H 0.0247 0.5152 0.1726 0.080 Uiso 1 d R . .
C7 C 0.3437(9) 0.3785(9) 0.0518(6) 0.0254(12) Uani 1 d . . .
C8 C 0.3181(10) 0.2165(9) -0.0548(7) 0.0331(15) Uani 1 d . . .
H8A H 0.3647 0.2432 -0.1209 0.080 Uiso 1 d R . .
H8B H 0.1897 0.1677 -0.0846 0.080 Uiso 1 d R . .
H8C H 0.3770 0.1286 -0.0209 0.080 Uiso 1 d R . .

loop_
_atom_site_aniso_label
_atom_site_aniso_U_11
_atom_site_aniso_U_22
_atom_site_aniso_U_33
_atom_site_aniso_U_23
_atom_site_aniso_U_13
_atom_site_aniso_U_12
I1 0.0255(3) 0.0301(3) 0.0225(3) 0.00862(18) 0.00010(17) 0.00027(17)
I2 0.0212(2) 0.0259(3) 0.0249(3) 0.00344(17) 0.00696(17) 0.00587(16)
Cu1 0.0267(4) 0.0300(4) 0.0216(4) 0.0051(3) 0.0096(3) -0.0006(3)
Cu2 0.0235(4) 0.0276(4) 0.0227(4) 0.0055(3) 0.0050(3) -0.0039(3)
N1 0.019(2) 0.017(2) 0.017(2) 0.0026(17) 0.0059(18) 0.0005(18)
N2 0.019(2) 0.019(2) 0.015(2) 0.0002(17) 0.0025(18) -0.0007(18)
N3 0.027(3) 0.031(3) 0.025(3) 0.003(2) 0.011(2) 0.003(2)
C1 0.020(2) 0.016(2) 0.018(3) 0.003(2) 0.003(2) 0.004(2)
C2 0.017(2) 0.014(2) 0.021(3) 0.004(2) 0.006(2) -0.0006(19)
C3 0.017(2) 0.014(2) 0.018(2) 0.0009(19) 0.003(2) -0.0030(19)
C4 0.028(3) 0.032(3) 0.017(3) 0.000(2) 0.001(2) -0.012(3)
C5 0.018(3) 0.047(4) 0.015(3) 0.006(3) 0.004(2) -0.008(3)
C6 0.020(3) 0.024(3) 0.017(3) -0.001(2) 0.006(2) -0.008(2)
C7 0.022(3) 0.030(3) 0.026(3) 0.007(2) 0.011(2) 0.002(2)
C8 0.038(4) 0.029(3) 0.027(3) 0.000(3) 0.012(3) -0.006(3)

loop_
_atom_type_symbol
_atom_type_description
_atom_type_scat_dispersion_real
_atom_type_scat_dispersion_imag
_atom_type_scat_source
C C 0.0033 0.0016 'International Tables Vol C Tables 4.2.6.8 and 6.1.1.4'
H H 0.0000 0.0000 'International Tables Vol C Tables 4.2.6.8 and 6.1.1.4'
N N 0.0061 0.0033 'International Tables Vol C Tables 4.2.6.8 and 6.1.1.4'
Cu Cu 0.3201 1.2651 'International Tables Vol C Tables 4.2.6.8 and 6.1.1.4'
I I -0.4742 1.8119 'International Tables Vol C Tables 4.2.6.8 and 6.1.1.4'

loop_
_geom_angle_atom_site_label_1
_geom_angle_atom_site_label_2
_geom_angle_atom_site_label_3
_geom_angle
_geom_angle_site_symmetry_1
_geom_angle_site_symmetry_3
_geom_angle_publ_flag
Cu2 I1 Cu1 64.50(3) . . ?
Cu1 I2 Cu2 74.90(3) 2_676 . ?
Cu1 I2 Cu2 63.30(3) 2_676 2_676 ?
Cu2 I2 Cu2 58.49(3) . 2_676 ?
N3 Cu1 N1 112.0(2) . . ?
N3 Cu1 I2 108.87(17) . 2_676 ?
N1 Cu1 I2 108.83(14) . 2_676 ?
N3 Cu1 I1 103.90(18) . . ?
N1 Cu1 I1 111.97(14) . . ?
I2 Cu1 I1 111.16(3) 2_676 . ?
N3 Cu1 Cu2 144.74(17) . . ?
N1 Cu1 Cu2 103.02(13) . . ?
I2 Cu1 Cu2 61.01(3) 2_676 . ?
I1 Cu1 Cu2 57.42(3) . . ?
N2 Cu2 I1 129.79(14) 2_676 . ?
N2 Cu2 Cu2 108.56(15) 2_676 2_676 ?
I1 Cu2 Cu2 121.14(4) . 2_676 ?
N2 Cu2 I2 106.52(14) 2_676 . ?
I1 Cu2 I2 102.14(3) . . ?
Cu2 Cu2 I2 62.74(3) 2_676 . ?
N2 Cu2 I2 91.82(14) 2_676 2_676 ?
I1 Cu2 I2 107.08(3) . 2_676 ?
Cu2 Cu2 I2 58.76(3) 2_676 2_676 ?
I2 Cu2 I2 121.51(3) . 2_676 ?
N2 Cu2 Cu1 143.10(14) 2_676 . ?
I1 Cu2 Cu1 58.08(2) . . ?
Cu2 Cu2 Cu1 71.57(4) 2_676 . ?
I2 Cu2 Cu1 105.71(3) . . ?
I2 Cu2 Cu1 55.69(3) 2_676 . ?
C1 N1 N2 121.1(5) . . ?
C1 N1 Cu1 122.7(4) . . ?
N2 N1 Cu1 116.2(3) . . ?
C3 N2 N1 119.0(5) 2_566 . ?
C3 N2 Cu2 123.9(4) 2_566 2_676 ?
N1 N2 Cu2 116.0(4) . 2_676 ?
C7 N3 Cu1 173.7(5) . . ?
N1 C1 C2 121.5(5) . . ?
N1 C1 C6 119.7(5) . . ?
C2 C1 C6 118.8(5) . . ?
C2 C2 C3 117.9(6) 2_566 . ?
C2 C2 C1 118.4(6) 2_566 . ?
C3 C2 C1 123.7(5) . . ?
N2 C3 C2 122.1(5) 2_566 . ?
N2 C3 C4 119.2(5) 2_566 . ?
C2 C3 C4 118.7(5) . . ?
C3 C4 C5 109.7(5) . . ?
C4 C5 C6 112.2(5) . . ?
C1 C6 C5 111.1(5) . . ?
N3 C7 C8 178.1(7) . . ?

loop_
_geom_bond_atom_site_label_1
_geom_bond_atom_site_label_2
_geom_bond_distance
_geom_bond_site_symmetry_2
_geom_bond_publ_flag
I1 Cu2 2.6439(9) . ?
I1 Cu1 2.6631(9) . ?
I2 Cu1 2.6187(9) 2_676 ?
I2 Cu2 2.6671(9) . ?
I2 Cu2 2.7730(9) 2_676 ?
Cu1 N3 2.023(6) . ?
Cu1 N1 2.068(5) . ?
Cu1 I2 2.6187(9) 2_676 ?
Cu1 Cu2 2.8321(12) . ?
Cu2 N2 2.064(5) 2_676 ?
Cu2 Cu2 2.6594(16) 2_676 ?
Cu2 I2 2.7730(9) 2_676 ?
N1 C1 1.308(7) . ?
N1 N2 1.389(7) . ?
N2 C3 1.332(8) 2_566 ?
N2 Cu2 2.064(5) 2_676 ?
N3 C7 1.139(9) . ?
C1 C2 1.418(8) . ?
C1 C6 1.503(8) . ?
C2 C2 1.376(11) 2_566 ?
C2 C3 1.413(7) . ?
C3 N2 1.332(8) 2_566 ?
C3 C4 1.499(8) . ?
C4 C5 1.524(9) . ?
C5 C6 1.527(8) . ?
C7 C8 1.462(9) . ?
